data_2200976
loop_
_publ_author_name
'Browne, Rebecca J.'
'Buckingham, David A.'
'Blackman, Allan G.'
'Clark, Charles R.'

_publ_section_title
;
 unsym-<i>fac</i>-(<i>exo</i>-OH)-[Co(dien)(dapo)(N~3~)][ZnCl~4~]
;
_journal_issue 3
_journal_name_full 'Acta Crystallographica Section E'
_journal_page_first m125
_journal_page_last m126
_journal_paper_doi 10.1107/S1600536802003070
_journal_volume 58
_journal_year 2002
_chemical_formula_iupac '[Co (N3) (C4 H13 N3) (C3 H10 N2 O)] [Zn Cl4]'
_chemical_formula_moiety 'C7 H23 Co N8 O, Cl4 Zn'
_chemical_formula_sum 'C7 H23 Cl4 Co N8 O Zn'
_chemical_formula_weight 501.43
_chemical_name_systematic
;
[N-(2-aminoethyl)-1,2-ethanediamine]azido(2-hydroxy-1,3-propanediamine)cobalt
tetrachlorozinc
;
_space_group_IT_number 14
_symmetry_cell_setting monoclinic
_symmetry_space_group_name_Hall '-P 2yn'
_symmetry_space_group_name_H-M 'P 1 21/n 1'
_atom_sites_solution_hydrogens geom
_atom_sites_solution_primary direct
_atom_sites_solution_secondary difmap
_cell_angle_alpha 90
_cell_angle_beta 98.071(4)
_cell_angle_gamma 90
_cell_formula_units_Z 4
_cell_length_a 8.119(3)
_cell_length_b 21.373(6)
_cell_length_c 10.249(3)
_cell_measurement_reflns_used 3138
_cell_measurement_temperature 168(2)
_cell_measurement_theta_max 26.5
_cell_measurement_theta_min 2.2
_cell_volume 1760.9(10)
_computing_cell_refinement 'SAINT (Bruker, 1997)'
_computing_data_collection 'SMART (Bruker, 1997)'
_computing_data_reduction SAINT
_computing_molecular_graphics 'WINGX (Farrugia, 1999)'
_computing_publication_material WINGX
_computing_structure_refinement 'SHELXL97 (Sheldrick, 1997)'
_computing_structure_solution 'SHELXS97 (Sheldrick, 1997)'
_diffrn_ambient_temperature 168(2)
_diffrn_measured_fraction_theta_full .989
_diffrn_measured_fraction_theta_max .989
_diffrn_measurement_device_type 'CCD area detector'
_diffrn_measurement_method '\f and \w'
_diffrn_radiation_monochromator graphite
_diffrn_radiation_type MoK\a
_diffrn_radiation_wavelength .71073
_diffrn_reflns_av_R_equivalents .032
_diffrn_reflns_limit_h_max 10
_diffrn_reflns_limit_h_min -10
_diffrn_reflns_limit_k_max 26
_diffrn_reflns_limit_k_min -20
_diffrn_reflns_limit_l_max 12
_diffrn_reflns_limit_l_min -12
_diffrn_reflns_number 22443
_diffrn_reflns_theta_full 26.5
_diffrn_reflns_theta_max 26.5
_diffrn_reflns_theta_min 2.2
_diffrn_standards_decay_% 0
_diffrn_standards_number 0
_exptl_absorpt_coefficient_mu 2.923
_exptl_absorpt_correction_T_max 1
_exptl_absorpt_correction_T_min .843
_exptl_absorpt_correction_type multi-scan
_exptl_absorpt_process_details '(SADABS; Bruker, 1997)'
_exptl_crystal_colour red
_exptl_crystal_density_diffrn 1.891
_exptl_crystal_density_method 'not measured'
_exptl_crystal_description irregular-b
_exptl_crystal_F_000 1016
_exptl_crystal_size_max .79
_exptl_crystal_size_mid .30
_exptl_crystal_size_min .21
_refine_diff_density_max .58
_refine_diff_density_min -.41
_refine_ls_extinction_method none
_refine_ls_goodness_of_fit_ref 1.10
_refine_ls_hydrogen_treatment constr
_refine_ls_matrix_type full
_refine_ls_number_parameters 200
_refine_ls_number_reflns 3600
_refine_ls_number_restraints 0
_refine_ls_restrained_S_all 1.10
_refine_ls_R_factor_all .036
_refine_ls_R_factor_gt .027
_refine_ls_shift/su_max .001
_refine_ls_shift/su_mean 0
_refine_ls_structure_factor_coef Fsqd
_refine_ls_weighting_details 'calc w = 1/[\s^2^(Fo^2^)+(0.0243P)^2^+1.8355P] where P = (Fo^2^+2Fc^2^)/3'
_refine_ls_weighting_scheme calc
_refine_ls_wR_factor_gt .059
_refine_ls_wR_factor_ref .061
_reflns_number_gt 3138
_reflns_number_total 3600
_reflns_threshold_expression I>2\s(I)
_cod_data_source_file tk6054.cif
_cod_data_source_block I
_cod_depositor_comments
;
The following automatic conversions were performed:
'_symmetry_cell_setting' value 'Monoclinic' changed to 'monoclinic'
according to '/home/saulius/struct/CIF-dictionaries/cif_core.dic'
dictionary named 'cif_core.dic' version 2.4.1 from 2010-06-29.

Automatic conversion script
Id: cif_fix_enum 1527 2010-12-29 10:47:43Z saulius 

The following automatic conversions were performed:

'_symmetry_cell_setting' value 'Monoclinic' changed to 'monoclinic'
according to /home/saulius/struct/CIF-dictionaries/cif_core.dic
dictionary named 'cif_core.dic' version 2.4.1 from 2010-06-29.

Automatic conversion script
Id: cif_fix_values 1715 2011-07-08 13:25:40Z adriana 
;
_cod_original_cell_volume 1760.8(9)
_cod_original_sg_symbol_H-M 'P 21/n'
_cod_database_code 2200976
_cod_database_fobs_code 2200976

loop_
_symmetry_equiv_pos_as_xyz
'x, y, z'
'-x+1/2, y+1/2, -z+1/2'
'-x, -y, -z'
'x-1/2, -y-1/2, z-1/2'

loop_
_atom_site_label
_atom_site_fract_x
_atom_site_fract_y
_atom_site_fract_z
_atom_site_U_iso_or_equiv
_atom_site_adp_type
_atom_site_calc_flag
_atom_site_refinement_flags
_atom_site_occupancy
_atom_site_disorder_assembly
_atom_site_disorder_group
_atom_site_type_symbol
Co1 .84605(4) .128749(15) .28525(3) .01706(8) Uani d . 1 . . Co
N1 .6209(3) .15998(10) .2824(2) .0284(5) Uani d . 1 . . N
N2 .5804(3) .21329(11) .2793(2) .0260(5) Uani d . 1 . . N
N3 .5276(4) .26386(13) .2759(4) .0527(8) Uani d . 1 . . N
N4 .7781(3) .10520(10) .0997(2) .0304(5) Uani d . 1 . . N
H4A .8184 .066 .0853 .037 Uiso calc R 1 . . H
H4B .6638 .1036 .0827 .037 Uiso calc R 1 . . H
N5 .9339(3) .20546(10) .2147(2) .0231(4) Uani d . 1 . . N
H5 .8991 .239 .2617 .028 Uiso calc R 1 . . H
N6 1.0726(3) .09394(10) .2853(2) .0272(5) Uani d . 1 . . N
H6A 1.1186 .085 .3705 .033 Uiso calc R 1 . . H
H6B 1.0655 .0571 .2383 .033 Uiso calc R 1 . . H
N7 .9044(3) .15863(10) .4695(2) .0227(4) Uani d . 1 . . N
H7A 1.0057 .1415 .5026 .027 Uiso calc R 1 . . H
H7B .9188 .2013 .4668 .027 Uiso calc R 1 . . H
N8 .7678(3) .04839(9) .3456(2) .0232(5) Uani d . 1 . . N
H8A .7081 .0291 .2739 .028 Uiso calc R 1 . . H
H8B .8601 .024 .3713 .028 Uiso calc R 1 . . H
C1 .8405(4) .15027(13) .0085(3) .0324(6) Uani d . 1 . . C
H1A .7622 .1528 -.0746 .039 Uiso calc R 1 . . H
H1B .9501 .1365 -.0127 .039 Uiso calc R 1 . . H
C2 .8560(4) .21262(13) .0743(3) .0326(6) Uani d . 1 . . C
H2A .7445 .2318 .0709 .039 Uiso calc R 1 . . H
H2B .9253 .2405 .0273 .039 Uiso calc R 1 . . H
C3 1.1208(4) .20315(14) .2420(3) .0375(7) Uani d . 1 . . C
H3A 1.1683 .2313 .1803 .045 Uiso calc R 1 . . H
H3B 1.1584 .218 .3328 .045 Uiso calc R 1 . . H
C4 1.1820(3) .13816(14) .2267(3) .0330(6) Uani d . 1 . . C
H4C 1.181 .1285 .1321 .04 Uiso calc R 1 . . H
H4D 1.2978 .1341 .2716 .04 Uiso calc R 1 . . H
C5 .7860(3) .14528(12) .5656(3) .0285(6) Uani d . 1 . . C
H5A .6793 .1669 .5367 .034 Uiso calc R 1 . . H
H5B .8324 .162 .6531 .034 Uiso calc R 1 . . H
C6 .7547(3) .07632(13) .5771(3) .0288(6) Uani d . 1 . . C
H6 .6868 .0696 .6501 .035 Uiso calc R 1 . . H
C7 .6648(3) .04716(13) .4534(3) .0281(6) Uani d . 1 . . C
H7C .6361 .0033 .4717 .034 Uiso calc R 1 . . H
H7D .5599 .0702 .4257 .034 Uiso calc R 1 . . H
O1 .9084(3) .04301(9) .6082(2) .0344(5) Uani d . 1 . . O
H1 .957 .0549 .6818 .052 Uiso calc R 1 . . H
Zn1 .84880(4) .402393(14) .32047(3) .02397(9) Uani d . 1 . . Zn
Cl1 1.05089(8) .47604(3) .34137(6) .02903(15) Uani d . 1 . . Cl
Cl2 .80150(8) .37407(3) .10145(6) .02809(14) Uani d . 1 . . Cl
Cl3 .61875(8) .45042(3) .38439(7) .02862(15) Uani d . 1 . . Cl
Cl4 .91206(10) .31615(3) .44702(7) .03424(16) Uani d . 1 . . Cl

loop_
_atom_site_aniso_label
_atom_site_aniso_U_11
_atom_site_aniso_U_22
_atom_site_aniso_U_33
_atom_site_aniso_U_12
_atom_site_aniso_U_13
_atom_site_aniso_U_23
Co1 .01748(16) .01275(16) .02010(16) -.00075(12) -.00029(12) .00054(12)
N1 .0187(11) .0231(12) .0417(13) .0024(9) -.0015(9) .0058(10)
N2 .0186(10) .0318(13) .0271(12) .0002(10) .0012(9) -.0004(10)
N3 .0382(16) .0308(15) .089(2) .0124(12) .0085(15) -.0056(15)
N4 .0456(14) .0195(11) .0238(11) .0002(10) -.0035(10) -.0021(9)
N5 .0271(11) .0152(10) .0265(11) -.0007(9) .0026(9) .0013(9)
N6 .0263(11) .0209(11) .0351(13) .0035(9) .0067(9) .0011(10)
N7 .0267(11) .0168(10) .0235(11) -.0016(9) -.0005(9) .0010(8)
N8 .0261(11) .0164(10) .0268(11) -.0030(9) .0026(9) .0001(9)
C1 .0428(17) .0320(15) .0233(14) .0014(13) .0078(12) .0001(12)
C2 .0456(17) .0248(14) .0279(14) .0013(13) .0070(12) .0051(12)
C3 .0288(15) .0310(16) .0541(19) -.0087(12) .0102(14) .0028(14)
C4 .0224(13) .0358(16) .0424(17) .0015(12) .0100(12) .0089(13)
C5 .0352(15) .0257(14) .0253(13) .0036(12) .0071(11) -.0019(11)
C6 .0321(14) .0269(14) .0300(14) .0041(11) .0133(11) .0052(11)
C7 .0239(13) .0222(13) .0395(16) -.0026(11) .0088(11) .0064(12)
O1 .0392(12) .0288(11) .0334(11) .0086(9) -.0011(9) .0024(9)
Zn1 .02795(16) .02072(16) .02279(16) -.00238(12) .00204(12) -.00018(12)
Cl1 .0301(3) .0306(3) .0259(3) .0028(3) .0023(3) .0044(3)
Cl2 .0285(3) .0303(3) .0245(3) .0029(3) .0005(2) .0041(3)
Cl3 .0293(3) .0261(3) .0315(3) .0003(3) .0082(3) .0017(3)
Cl4 .0511(4) .0205(3) .0286(3) -.0021(3) -.0032(3) -.0023(3)

loop_
_atom_type_symbol
_atom_type_description
_atom_type_scat_dispersion_real
_atom_type_scat_dispersion_imag
_atom_type_scat_source
C C .0033 .0016 'International Tables Vol C Tables 4.2.6.8 and 6.1.1.4'
H H 0 0 'International Tables Vol C Tables 4.2.6.8 and 6.1.1.4'
N N .0061 .0033 'International Tables Vol C Tables 4.2.6.8 and 6.1.1.4'
O O .0106 .006 'International Tables Vol C Tables 4.2.6.8 and 6.1.1.4'
Cl Cl .1484 .1585 'International Tables Vol C Tables 4.2.6.8 and 6.1.1.4'
Co Co .3494 .9721 'International Tables Vol C Tables 4.2.6.8 and 6.1.1.4'
Zn Zn .2839 1.4301 'International Tables Vol C Tables 4.2.6.8 and 6.1.1.4'

loop_
_geom_angle_atom_site_label_1
_geom_angle_atom_site_label_2
_geom_angle_atom_site_label_3
_geom_angle
_geom_angle_publ_flag
N1 Co1 N4 86.44(10) yes
N1 Co1 N5 95.59(9) yes
N1 Co1 N6 177.91(9) yes
N1 Co1 N7 90.12(9) yes
N1 Co1 N8 87.71(9) yes
N4 Co1 N6 92.21(10) yes
N4 Co1 N7 175.51(9) yes
N5 Co1 N4 85.71(9) yes
N5 Co1 N6 85.90(9) yes
N5 Co1 N7 91.76(9) yes
N6 Co1 N7 91.31(9) yes
N8 Co1 N4 91.23(9) yes
N8 Co1 N5 175.34(9) yes
N8 Co1 N6 90.73(9) yes
N8 Co1 N7 91.52(9) yes
N2 N1 Co1 125.99(18) yes
N3 N2 N1 174.5(3) yes
C1 N4 Co1 111.66(17) ?
C1 N4 H4A 109.3 ?
Co1 N4 H4A 109.3 ?
C1 N4 H4B 109.3 ?
Co1 N4 H4B 109.3 ?
H4A N4 H4B 107.9 ?
C2 N5 C3 117.5(2) ?
C2 N5 Co1 108.21(16) ?
C3 N5 Co1 108.23(16) ?
C2 N5 H5 107.5 ?
C3 N5 H5 107.5 ?
Co1 N5 H5 107.5 ?
C4 N6 Co1 111.68(16) ?
C4 N6 H6A 109.3 ?
Co1 N6 H6A 109.3 ?
C4 N6 H6B 109.3 ?
Co1 N6 H6B 109.3 ?
H6A N6 H6B 107.9 ?
C5 N7 Co1 118.34(16) ?
C5 N7 H7A 107.7 ?
Co1 N7 H7A 107.7 ?
C5 N7 H7B 107.7 ?
Co1 N7 H7B 107.7 ?
H7A N7 H7B 107.1 ?
C7 N8 Co1 119.61(16) ?
C7 N8 H8A 107.4 ?
Co1 N8 H8A 107.4 ?
C7 N8 H8B 107.4 ?
Co1 N8 H8B 107.4 ?
H8A N8 H8B 106.9 ?
N4 C1 C2 108.1(2) ?
N4 C1 H1A 110.1 ?
C2 C1 H1A 110.1 ?
N4 C1 H1B 110.1 ?
C2 C1 H1B 110.1 ?
H1A C1 H1B 108.4 ?
C1 C2 N5 109.9(2) ?
C1 C2 H2A 109.7 ?
N5 C2 H2A 109.7 ?
C1 C2 H2B 109.7 ?
N5 C2 H2B 109.7 ?
H2A C2 H2B 108.2 ?
C4 C3 N5 110.7(2) ?
C4 C3 H3A 109.5 ?
N5 C3 H3A 109.5 ?
C4 C3 H3B 109.5 ?
N5 C3 H3B 109.5 ?
H3A C3 H3B 108.1 ?
N6 C4 C3 108.9(2) ?
N6 C4 H4C 109.9 ?
C3 C4 H4C 109.9 ?
N6 C4 H4D 109.9 ?
C3 C4 H4D 109.9 ?
H4C C4 H4D 108.3 ?
N7 C5 C6 111.7(2) ?
N7 C5 H5A 109.3 ?
C6 C5 H5A 109.3 ?
N7 C5 H5B 109.3 ?
C6 C5 H5B 109.3 ?
H5A C5 H5B 107.9 ?
O1 C6 C5 110.7(2) ?
O1 C6 C7 106.6(2) ?
C5 C6 C7 114.0(2) ?
O1 C6 H6 108.5 ?
C5 C6 H6 108.5 ?
C7 C6 H6 108.5 ?
N8 C7 C6 111.3(2) ?
N8 C7 H7C 109.4 ?
C6 C7 H7C 109.4 ?
N8 C7 H7D 109.4 ?
C6 C7 H7D 109.4 ?
H7C C7 H7D 108.0 ?
C6 O1 H1 109.5 ?
Cl1 Zn1 Cl4 114.07(3) ?
Cl1 Zn1 Cl2 107.13(3) ?
Cl4 Zn1 Cl2 109.66(3) ?
Cl1 Zn1 Cl3 105.61(3) ?
Cl4 Zn1 Cl3 109.05(3) ?
Cl2 Zn1 Cl3 111.28(3) ?

loop_
_geom_bond_atom_site_label_1
_geom_bond_atom_site_label_2
_geom_bond_site_symmetry_2
_geom_bond_distance
_geom_bond_publ_flag
Co1 N1 . 1.943(2) yes
Co1 N4 . 1.970(2) yes
Co1 N5 . 1.966(2) yes
Co1 N6 . 1.984(2) yes
Co1 N7 . 1.986(2) yes
Co1 N8 . 1.961(2) yes
N1 N2 . 1.185(3) yes
N2 N3 . 1.162(3) yes
N4 C1 . 1.481(4) yes
N4 H4A . .9200 ?
N4 H4B . .9200 ?
N5 C2 . 1.497(3) yes
N5 C3 . 1.505(3) yes
N5 H5 . .9300 ?
N6 C4 . 1.481(3) yes
N6 H6A . .9200 ?
N6 H6B . .9200 ?
N7 C5 . 1.497(3) yes
N7 H7A . .9200 ?
N7 H7B . .9200 ?
N8 C7 . 1.477(3) yes
N8 H8A . .9200 ?
N8 H8B . .9200 ?
C1 C2 . 1.491(4) yes
C1 H1A . .9900 ?
C1 H1B . .9900 ?
C2 H2A . .9900 ?
C2 H2B . .9900 ?
C3 C4 . 1.491(4) yes
C3 H3A . .9900 ?
C3 H3B . .9900 ?
C4 H4C . .9900 ?
C4 H4D . .9900 ?
C5 C6 . 1.503(4) yes
C5 H5A . .9900 ?
C5 H5B . .9900 ?
C6 O1 . 1.433(3) yes
C6 C7 . 1.506(4) yes
C6 H6 . 1.0000 ?
C7 H7C . .9900 ?
C7 H7D . .9900 ?
O1 H1 . .8400 ?
Zn1 Cl1 . 2.2621(9) ?
Zn1 Cl2 . 2.3045(9) ?
Zn1 Cl3 . 2.3054(9) ?
Zn1 Cl4 . 2.2709(9) ?
